data_7030775
loop_
_publ_author_name
'Jozwiuk, Anna'
'Ingram, Audrey L.'
'Powell, Douglas R.'
'Moubaraki, Boujemaa'
'Chilton, Nicholas F.'
'Murray, Keith S.'
'Houser, Robert P.'

_publ_section_title
;
 Redox and acid-base properties of asymmetric non-heme (hydr)oxo-bridged
 diiron complexes.
;
_journal_issue 25
_journal_name_full 'Dalton transactions (Cambridge, England : 2003)'
_journal_page_first 9740
_journal_page_last 9753
_journal_paper_doi 10.1039/c4dt00047a
_journal_volume 43
_journal_year 2014
_chemical_formula_moiety 'C46 H50 Fe2 N6 O5, 2(C3 H6 O), H2 O'
_chemical_formula_sum 'C52 H64 Fe2 N6 O8'
_chemical_formula_weight 1012.79
_space_group_crystal_system triclinic
_space_group_IT_number 2
_space_group_name_Hall '-P 1'
_space_group_name_H-M_alt 'P -1'
_symmetry_space_group_name_Hall '-P 1'
_symmetry_space_group_name_H-M 'P -1'
_atom_sites_solution_hydrogens mixed
_atom_sites_solution_primary direct
_atom_sites_solution_secondary difmap
_audit_creation_method SHELXL-2013
_cell_angle_alpha 84.588(4)
_cell_angle_beta 86.831(4)
_cell_angle_gamma 83.527(5)
_cell_formula_units_Z 2
_cell_length_a 11.074(2)
_cell_length_b 12.872(2)
_cell_length_c 17.425(3)
_cell_measurement_reflns_used 9867
_cell_measurement_temperature 100(2)
_cell_measurement_theta_max 28.31
_cell_measurement_theta_min 2.24
_cell_volume 2454.5(7)
_computing_cell_refinement 'SAINT (Bruker, 2007)'
_computing_data_collection 'SMART (Bruker, 2007)'
_computing_data_reduction 'SAINT (Bruker, 2007)'
_computing_publication_material 'SHELXL-2013 (Sheldrick, 2013)'
_computing_structure_refinement 'SHELXL-2013 (Sheldrick, 2013)'
_computing_structure_solution 'SHELXL-2013 (Sheldrick, 2013)'
_diffrn_ambient_temperature 100(2)
_diffrn_measured_fraction_theta_full 0.999
_diffrn_measured_fraction_theta_max 0.993
_diffrn_measurement_device_type 'CCD Bruker APEX'
_diffrn_measurement_method '\f and \w scans'
_diffrn_radiation_type MoK\a
_diffrn_radiation_wavelength 0.71073
_diffrn_reflns_av_R_equivalents 0.0509
_diffrn_reflns_av_unetI/netI 0.0744
_diffrn_reflns_Laue_measured_fraction_full 0.999
_diffrn_reflns_Laue_measured_fraction_max 0.993
_diffrn_reflns_limit_h_max 14
_diffrn_reflns_limit_h_min -14
_diffrn_reflns_limit_k_max 17
_diffrn_reflns_limit_k_min -16
_diffrn_reflns_limit_l_max 23
_diffrn_reflns_limit_l_min -23
_diffrn_reflns_number 31402
_diffrn_reflns_point_group_measured_fraction_full 0.999
_diffrn_reflns_point_group_measured_fraction_max 0.993
_diffrn_reflns_theta_full 25.242
_diffrn_reflns_theta_max 28.318
_diffrn_reflns_theta_min 1.598
_exptl_absorpt_coefficient_mu 0.652
_exptl_absorpt_correction_T_max 0.938
_exptl_absorpt_correction_T_min 0.776
_exptl_absorpt_correction_type multi-scan
_exptl_absorpt_process_details 'SADABS (Bruker, 2002)'
_exptl_crystal_colour red
_exptl_crystal_density_diffrn 1.370
_exptl_crystal_description plate
_exptl_crystal_F_000 1068
_exptl_crystal_size_max 0.410
_exptl_crystal_size_mid 0.380
_exptl_crystal_size_min 0.100
_refine_diff_density_max 0.630
_refine_diff_density_min -0.484
_refine_diff_density_rms 0.076
_refine_ls_extinction_method none
_refine_ls_goodness_of_fit_ref 1.013
_refine_ls_hydrogen_treatment mixed
_refine_ls_matrix_type full
_refine_ls_number_parameters 668
_refine_ls_number_reflns 12131
_refine_ls_number_restraints 29
_refine_ls_restrained_S_all 1.012
_refine_ls_R_factor_all 0.0787
_refine_ls_R_factor_gt 0.0503
_refine_ls_shift/su_max 0.001
_refine_ls_shift/su_mean 0.000
_refine_ls_structure_factor_coef Fsqd
_refine_ls_weighting_details 'w=1/[\s^2^(Fo^2^)+(0.0560P)^2^+0.1400P] where P=(Fo^2^+2Fc^2^)/3'
_refine_ls_weighting_scheme calc
_refine_ls_wR_factor_gt 0.1087
_refine_ls_wR_factor_ref 0.1204
_reflns_Friedel_coverage 0.000
_reflns_number_gt 8756
_reflns_number_total 12131
_reflns_threshold_expression 'I > 2\s(I)'
_cod_data_source_file c4dt00047a2.cif
_cod_data_source_block compound_[(FeL)2(mu-O)]
_cod_depositor_comments
;Adding full bibliography for 7030772--7030775.cif.

The following automatic conversions were performed:

data name '_iucr_refine_instruction_details' was replaced with
'_iucr_refine_instructions_details' as specified in the replacement
file 'data/replacement-values/replacement_tags.lst'.

Automatic conversion script
Id: cif_correct_tags 9268 2022-04-12 08:56:07Z antanas 
;
_cod_database_code 7030775
_shelx_space_group_comment
; 
The symmetry employed for this shelxl refinement is uniquely defined 
by the following loop, which should always be used as a source of 
symmetry information in preference to the above space-group names. 
They are only intended as comments. 
;
_shelx_estimated_absorpt_t_min 0.776
_shelx_estimated_absorpt_t_max 0.938
_shelxl_version_number 2013-3

loop_
_space_group_symop_operation_xyz
'x, y, z'
'-x, -y, -z'

loop_
_atom_site_label
_atom_site_type_symbol
_atom_site_fract_x
_atom_site_fract_y
_atom_site_fract_z
_atom_site_U_iso_or_equiv
_atom_site_adp_type
_atom_site_occupancy
_atom_site_site_symmetry_order
_atom_site_calc_flag
_atom_site_refinement_flags_posn
_atom_site_refinement_flags_adp
_atom_site_refinement_flags_occupancy
_atom_site_disorder_assembly
_atom_site_disorder_group
Fe1 Fe 0.79227(3) 0.32334(3) 0.69273(2) 0.01438(9) Uani 1 1 d . . . . .
Fe2 Fe 0.52685(3) 0.21263(3) 0.74628(2) 0.01393(9) Uani 1 1 d . . . . .
O1 O 0.68594(14) 0.22761(12) 0.72223(9) 0.0162(4) Uani 1 1 d . . . . .
O1A O 0.89198(14) 0.26644(13) 0.60619(9) 0.0180(4) Uani 1 1 d . . . . .
C2A C 0.8450(2) 0.23485(19) 0.54447(14) 0.0173(5) Uani 1 1 d . . . . .
C3A C 0.8874(2) 0.1388(2) 0.51565(15) 0.0227(6) Uani 1 1 d . . . . .
H3A H 0.9505 0.0947 0.5410 0.027 Uiso 1 1 calc R U . . .
C4A C 0.8396(2) 0.1063(2) 0.45121(16) 0.0262(6) Uani 1 1 d . . . . .
H4A H 0.8699 0.0406 0.4330 0.031 Uiso 1 1 calc R U . . .
C5A C 0.7475(2) 0.1695(2) 0.41309(16) 0.0280(6) Uani 1 1 d . . . . .
H5A H 0.7139 0.1472 0.3692 0.034 Uiso 1 1 calc R U . . .
C6A C 0.7052(2) 0.2657(2) 0.44005(15) 0.0241(6) Uani 1 1 d . . . . .
H6A H 0.6420 0.3089 0.4142 0.029 Uiso 1 1 calc R U . . .
C7A C 0.7535(2) 0.30021(19) 0.50428(14) 0.0175(5) Uani 1 1 d . . . . .
C8A C 0.7163(2) 0.40812(19) 0.52821(13) 0.0179(5) Uani 1 1 d . . . . .
H8A1 H 0.7881 0.4480 0.5227 0.021 Uiso 1 1 calc R U . . .
H8A2 H 0.6551 0.4442 0.4927 0.021 Uiso 1 1 calc R U . . .
N9A N 0.66459(18) 0.41056(16) 0.60881(11) 0.0162(4) Uani 1 1 d . . . . .
H9A H 0.601(2) 0.371(2) 0.6119(14) 0.019 Uiso 1 1 d . U . . .
C10A C 0.6114(2) 0.51868(19) 0.62315(14) 0.0199(5) Uani 1 1 d . . . . .
H10A H 0.5245 0.5161 0.6391 0.024 Uiso 1 1 calc R U . . .
H10B H 0.6145 0.5630 0.5736 0.024 Uiso 1 1 calc R U . . .
C11A C 0.6710(2) 0.57403(19) 0.68424(14) 0.0177(5) Uani 1 1 d . . . . .
C12A C 0.6046(2) 0.68622(19) 0.68174(15) 0.0217(6) Uani 1 1 d . . . . .
H12A H 0.6374 0.7250 0.7202 0.033 Uiso 1 1 d R U . . .
H12B H 0.5175 0.6827 0.6932 0.033 Uiso 1 1 d R U . . .
H12C H 0.6168 0.7222 0.6302 0.033 Uiso 1 1 d R U . . .
C13A C 0.8085(2) 0.57358(19) 0.66847(13) 0.0168(5) Uani 1 1 d . . . . .
C14A C 0.8666(2) 0.66533(19) 0.65948(14) 0.0202(5) Uani 1 1 d . . . . .
H14A H 0.8209 0.7317 0.6640 0.024 Uiso 1 1 calc R U . . .
C15A C 0.9912(2) 0.6590(2) 0.64397(15) 0.0232(6) Uani 1 1 d . . . . .
H15A H 1.0318 0.7206 0.6372 0.028 Uiso 1 1 calc R U . . .
C16A C 1.0555(2) 0.5611(2) 0.63855(15) 0.0234(6) Uani 1 1 d . . . . .
H16A H 1.1408 0.5545 0.6274 0.028 Uiso 1 1 calc R U . . .
C17A C 0.9936(2) 0.4729(2) 0.64964(14) 0.0193(5) Uani 1 1 d . . . . .
H17A H 1.0385 0.4059 0.6468 0.023 Uiso 1 1 calc R U . . .
N18A N 0.87284(17) 0.47800(15) 0.66429(11) 0.0170(4) Uani 1 1 d . . . . .
C19A C 0.6438(2) 0.52239(19) 0.76619(14) 0.0207(5) Uani 1 1 d . . . . .
H19A H 0.6577 0.5723 0.8038 0.025 Uiso 1 1 calc R U . . .
H19B H 0.5564 0.5119 0.7710 0.025 Uiso 1 1 calc R U . . .
N20A N 0.71500(18) 0.42073(16) 0.78839(12) 0.0169(4) Uani 1 1 d . . . . .
H20A H 0.665(2) 0.380(2) 0.8097(15) 0.020 Uiso 1 1 d . U . . .
C21A C 0.8071(2) 0.4333(2) 0.84466(15) 0.0224(6) Uani 1 1 d . . . . .
H21A H 0.7685 0.4770 0.8850 0.027 Uiso 1 1 calc R U . . .
H21B H 0.8728 0.4707 0.8178 0.027 Uiso 1 1 calc R U . . .
C22A C 0.8619(2) 0.3299(2) 0.88262(15) 0.0228(6) Uani 1 1 d . . . . .
C23A C 0.8568(2) 0.3105(2) 0.96288(16) 0.0307(7) Uani 1 1 d . . . . .
H23A H 0.8136 0.3613 0.9932 0.037 Uiso 1 1 calc R U . . .
C24A C 0.9133(3) 0.2191(2) 0.99930(17) 0.0337(7) Uani 1 1 d . . . . .
H24A H 0.9096 0.2070 1.0540 0.040 Uiso 1 1 calc R U . . .
C25A C 0.9753(2) 0.1458(2) 0.95412(17) 0.0328(7) Uani 1 1 d . . . . .
H25A H 1.0166 0.0837 0.9783 0.039 Uiso 1 1 calc R U . . .
C26A C 0.9783(2) 0.1612(2) 0.87388(16) 0.0247(6) Uani 1 1 d . . . . .
H26A H 1.0181 0.1081 0.8442 0.030 Uiso 1 1 calc R U . . .
C27A C 0.9229(2) 0.2549(2) 0.83607(14) 0.0190(5) Uani 1 1 d . . . . .
O28A O 0.93189(14) 0.27275(13) 0.75955(9) 0.0185(4) Uani 1 1 d . . . . .
O1B O 0.46172(14) 0.29745(13) 0.65273(9) 0.0167(4) Uani 1 1 d . . . . .
C2B C 0.3886(2) 0.26403(19) 0.60404(13) 0.0169(5) Uani 1 1 d . . . . .
C3B C 0.2852(2) 0.32902(19) 0.57882(14) 0.0187(5) Uani 1 1 d . . . . .
H3B H 0.2696 0.3978 0.5951 0.022 Uiso 1 1 calc R U . . .
C4B C 0.2055(2) 0.2945(2) 0.53055(14) 0.0218(6) Uani 1 1 d . . . . .
H4B H 0.1366 0.3400 0.5138 0.026 Uiso 1 1 calc R U . . .
C5B C 0.2257(2) 0.1936(2) 0.50640(14) 0.0227(6) Uani 1 1 d . . . . .
H5B H 0.1706 0.1697 0.4738 0.027 Uiso 1 1 calc R U . . .
C6B C 0.3284(2) 0.1281(2) 0.53092(14) 0.0204(5) Uani 1 1 d . . . . .
H6B H 0.3425 0.0590 0.5151 0.024 Uiso 1 1 calc R U . . .
C7B C 0.4106(2) 0.16259(19) 0.57831(13) 0.0172(5) Uani 1 1 d . . . . .
C8B C 0.5235(2) 0.09326(19) 0.60271(14) 0.0187(5) Uani 1 1 d . . . . .
H8B1 H 0.5280 0.0267 0.5780 0.022 Uiso 1 1 calc R U . . .
H8B2 H 0.5962 0.1285 0.5847 0.022 Uiso 1 1 calc R U . . .
N9B N 0.52438(18) 0.06961(16) 0.68822(11) 0.0172(4) Uani 1 1 d . . . . .
H9B H 0.595(2) 0.041(2) 0.6995(15) 0.021 Uiso 1 1 d . U . . .
C10B C 0.4348(2) -0.00462(19) 0.71642(14) 0.0190(5) Uani 1 1 d . . . . .
H10C H 0.4694 -0.0764 0.7057 0.023 Uiso 1 1 calc R U . . .
H10D H 0.3605 0.0132 0.6867 0.023 Uiso 1 1 calc R U . . .
C11B C 0.3982(2) -0.00506(19) 0.80336(14) 0.0179(5) Uani 1 1 d . . . . .
C12B C 0.3326(2) -0.1036(2) 0.82531(16) 0.0257(6) Uani 1 1 d . . . . .
H12D H 0.3896 -0.1665 0.8188 0.039 Uiso 1 1 d R U . . .
H12E H 0.2642 -0.1030 0.7919 0.039 Uiso 1 1 d R U . . .
H12F H 0.3022 -0.1041 0.8792 0.039 Uiso 1 1 d R U . . .
C13B C 0.5071(2) -0.00176(19) 0.85293(14) 0.0180(5) Uani 1 1 d . . . . .
C14B C 0.5456(2) -0.0823(2) 0.90837(15) 0.0237(6) Uani 1 1 d . . . . .
H14B H 0.5067 -0.1449 0.9148 0.028 Uiso 1 1 calc R U . . .
C15B C 0.6403(2) -0.0704(2) 0.95380(15) 0.0265(6) Uani 1 1 d . . . . .
H15B H 0.6670 -0.1247 0.9918 0.032 Uiso 1 1 calc R U . . .
C16B C 0.6962(2) 0.0208(2) 0.94367(15) 0.0254(6) Uani 1 1 d . . . . .
H16B H 0.7611 0.0307 0.9747 0.030 Uiso 1 1 calc R U . . .
C17B C 0.6551(2) 0.0978(2) 0.88699(14) 0.0210(5) Uani 1 1 d . . . . .
H17B H 0.6936 0.1606 0.8796 0.025 Uiso 1 1 calc R U . . .
N18B N 0.56303(18) 0.08736(16) 0.84220(11) 0.0183(4) Uani 1 1 d . . . . .
C19B C 0.3041(2) 0.09031(18) 0.81948(14) 0.0171(5) Uani 1 1 d . . . . .
H19C H 0.2222 0.0744 0.8074 0.021 Uiso 1 1 calc R U . . .
H19D H 0.3025 0.1011 0.8751 0.021 Uiso 1 1 calc R U . . .
N20B N 0.33173(18) 0.18819(16) 0.77386(12) 0.0155(4) Uani 1 1 d . . . . .
H20B H 0.306(2) 0.185(2) 0.7289(15) 0.019 Uiso 1 1 d . U . . .
C21B C 0.2619(2) 0.28379(19) 0.80274(14) 0.0178(5) Uani 1 1 d . . . . .
H21C H 0.1745 0.2734 0.8083 0.021 Uiso 1 1 calc R U . . .
H21D H 0.2708 0.3445 0.7643 0.021 Uiso 1 1 calc R U . . .
C22B C 0.3039(2) 0.30815(18) 0.87904(14) 0.0171(5) Uani 1 1 d . . . . .
C23B C 0.2234(2) 0.32125(19) 0.94264(15) 0.0207(5) Uani 1 1 d . . . . .
H23B H 0.1405 0.3107 0.9386 0.025 Uiso 1 1 calc R U . . .
C24B C 0.2613(2) 0.3493(2) 1.01167(15) 0.0255(6) Uani 1 1 d . . . . .
H24B H 0.2049 0.3588 1.0542 0.031 Uiso 1 1 calc R U . . .
C25B C 0.3836(2) 0.3632(2) 1.01782(15) 0.0257(6) Uani 1 1 d . . . . .
H25B H 0.4106 0.3821 1.0649 0.031 Uiso 1 1 calc R U . . .
C26B C 0.4660(2) 0.3497(2) 0.95573(14) 0.0216(6) Uani 1 1 d . . . . .
H26B H 0.5492 0.3582 0.9609 0.026 Uiso 1 1 calc R U . . .
C27B C 0.4274(2) 0.32333(18) 0.88518(14) 0.0170(5) Uani 1 1 d . . . . .
O28B O 0.50663(14) 0.31603(13) 0.82432(9) 0.0171(4) Uani 1 1 d . . . . .
O1S O 0.72050(17) -0.10273(15) 0.74310(12) 0.0331(5) Uani 1 1 d . . . . .
C2S C 0.8215(2) -0.0806(2) 0.75517(16) 0.0249(6) Uani 1 1 d . . . . .
C3S C 0.8949(3) -0.1387(3) 0.8186(2) 0.0522(10) Uani 1 1 d . . . . .
H3S1 H 0.8450 -0.1863 0.8499 0.078 Uiso 1 1 d R U . . .
H3S2 H 0.9216 -0.0883 0.8512 0.078 Uiso 1 1 d R U . . .
H3S3 H 0.9663 -0.1793 0.7962 0.078 Uiso 1 1 d R U . . .
C4S C 0.8753(3) 0.0063(2) 0.7079(2) 0.0451(9) Uani 1 1 d . . . . .
H4S1 H 0.8456 0.0121 0.6555 0.068 Uiso 1 1 d R U . . .
H4S2 H 0.9642 -0.0083 0.7057 0.068 Uiso 1 1 d R U . . .
H4S3 H 0.8517 0.0723 0.7312 0.068 Uiso 1 1 d R U . . .
O1T O 0.1620(3) 0.7188(2) 0.79017(19) 0.0463(10) Uani 0.714(4) 1 d D U P A 1
C2T C 0.1816(3) 0.6310(3) 0.82131(17) 0.0289(10) Uani 0.714(4) 1 d D U P A 1
C3T C 0.3083(4) 0.5804(4) 0.8347(4) 0.054(2) Uani 0.714(4) 1 d D U P A 1
H3T1 H 0.3320 0.5297 0.7965 0.081 Uiso 0.714(4) 1 d R U P A 1
H3T2 H 0.3112 0.5441 0.8867 0.081 Uiso 0.714(4) 1 d R U P A 1
H3T3 H 0.3646 0.6344 0.8297 0.081 Uiso 0.714(4) 1 d R U P A 1
C4T C 0.0802(4) 0.5664(4) 0.8489(3) 0.0323(11) Uani 0.714(4) 1 d D U P A 1
H4T1 H 0.0023 0.6042 0.8332 0.048 Uiso 0.714(4) 1 d R U P A 1
H4T2 H 0.0793 0.5539 0.9053 0.048 Uiso 0.714(4) 1 d R U P A 1
H4T3 H 0.0927 0.4991 0.8261 0.048 Uiso 0.714(4) 1 d R U P A 1
O1T' O 0.3021(6) 0.5667(7) 0.7422(4) 0.056(3) Uani 0.286(4) 1 d D U P A 2
C2T' C 0.2610(6) 0.5812(5) 0.8065(4) 0.036(3) Uani 0.286(4) 1 d D U P A 2
C3T' C 0.3378(9) 0.6115(9) 0.8674(5) 0.035(3) Uani 0.286(4) 1 d D U P A 2
H3T4 H 0.3398 0.5580 0.9114 0.052 Uiso 0.286(4) 1 d R U P A 2
H3T5 H 0.3032 0.6793 0.8846 0.052 Uiso 0.286(4) 1 d R U P A 2
H3T6 H 0.4207 0.6171 0.8459 0.052 Uiso 0.286(4) 1 d R U P A 2
C4T' C 0.1303(7) 0.5700(12) 0.8302(6) 0.040(3) Uani 0.286(4) 1 d D U P A 2
H4T4 H 0.0863 0.6395 0.8359 0.060 Uiso 0.286(4) 1 d R U P A 2
H4T5 H 0.1262 0.5268 0.8795 0.060 Uiso 0.286(4) 1 d R U P A 2
H4T6 H 0.0931 0.5363 0.7907 0.060 Uiso 0.286(4) 1 d R U P A 2
O1U O 1.11922(17) 0.14431(16) 0.68590(11) 0.0253(4) Uani 1 1 d D . . . .
H1U1 H 1.063(2) 0.182(2) 0.7029(16) 0.030 Uiso 1 1 d D U . . .
H1U2 H 1.120(3) 0.154(2) 0.6397(11) 0.030 Uiso 1 1 d D U . . .

loop_
_atom_site_aniso_label
_atom_site_aniso_U_11
_atom_site_aniso_U_22
_atom_site_aniso_U_33
_atom_site_aniso_U_23
_atom_site_aniso_U_13
_atom_site_aniso_U_12
Fe1 0.00978(16) 0.01481(18) 0.01855(18) -0.00304(13) 0.00017(13) -0.00043(13)
Fe2 0.01077(17) 0.01395(18) 0.01724(18) -0.00238(13) 0.00001(13) -0.00162(13)
O1 0.0126(8) 0.0162(9) 0.0199(9) -0.0019(7) -0.0005(7) -0.0021(7)
O1A 0.0124(8) 0.0209(9) 0.0205(9) -0.0044(7) 0.0007(7) 0.0001(7)
C2A 0.0158(12) 0.0179(13) 0.0190(12) -0.0043(10) 0.0034(10) -0.0048(10)
C3A 0.0185(13) 0.0212(14) 0.0287(14) -0.0052(11) 0.0015(11) -0.0017(11)
C4A 0.0274(14) 0.0174(14) 0.0350(16) -0.0094(11) 0.0043(12) -0.0051(11)
C5A 0.0271(15) 0.0306(16) 0.0290(15) -0.0097(12) -0.0032(12) -0.0080(12)
C6A 0.0202(13) 0.0280(15) 0.0251(14) -0.0035(11) -0.0030(11) -0.0052(11)
C7A 0.0158(12) 0.0179(13) 0.0187(12) -0.0004(10) 0.0030(10) -0.0044(10)
C8A 0.0179(12) 0.0181(13) 0.0176(12) -0.0011(10) -0.0020(10) -0.0018(10)
N9A 0.0144(10) 0.0151(11) 0.0196(10) -0.0026(8) -0.0002(8) -0.0035(8)
C10A 0.0149(12) 0.0200(13) 0.0241(13) -0.0032(10) -0.0015(10) 0.0017(10)
C11A 0.0133(11) 0.0149(12) 0.0251(13) -0.0048(10) 0.0008(10) -0.0011(10)
C12A 0.0184(13) 0.0172(13) 0.0299(14) -0.0044(11) -0.0007(11) -0.0014(10)
C13A 0.0158(12) 0.0190(13) 0.0157(12) -0.0023(9) -0.0001(9) -0.0027(10)
C14A 0.0196(13) 0.0167(13) 0.0248(13) -0.0031(10) -0.0014(10) -0.0021(10)
C15A 0.0211(13) 0.0225(14) 0.0270(14) -0.0020(11) 0.0011(11) -0.0080(11)
C16A 0.0147(12) 0.0287(15) 0.0269(14) -0.0029(11) 0.0008(11) -0.0031(11)
C17A 0.0146(12) 0.0192(13) 0.0244(13) -0.0065(10) 0.0023(10) -0.0008(10)
N18A 0.0119(10) 0.0182(11) 0.0210(11) -0.0037(8) 0.0012(8) -0.0005(8)
C19A 0.0166(12) 0.0189(13) 0.0254(13) -0.0034(10) 0.0039(10) 0.0022(10)
N20A 0.0142(10) 0.0152(11) 0.0212(11) -0.0034(8) 0.0007(8) -0.0014(8)
C21A 0.0187(13) 0.0241(14) 0.0259(14) -0.0098(11) -0.0036(11) -0.0010(11)
C22A 0.0132(12) 0.0318(15) 0.0247(14) -0.0038(11) -0.0047(10) -0.0044(11)
C23A 0.0212(14) 0.0452(19) 0.0270(15) -0.0083(13) -0.0041(12) -0.0031(13)
C24A 0.0252(15) 0.050(2) 0.0252(15) 0.0066(13) -0.0048(12) -0.0086(14)
C25A 0.0222(14) 0.0364(17) 0.0386(17) 0.0123(14) -0.0105(13) -0.0070(13)
C26A 0.0155(12) 0.0258(15) 0.0323(15) 0.0024(11) -0.0037(11) -0.0033(11)
C27A 0.0102(11) 0.0232(14) 0.0240(13) 0.0005(10) -0.0041(10) -0.0047(10)
O28A 0.0123(8) 0.0208(9) 0.0225(9) -0.0037(7) -0.0027(7) 0.0002(7)
O1B 0.0148(8) 0.0175(9) 0.0186(9) -0.0030(7) -0.0023(7) -0.0033(7)
C2B 0.0133(11) 0.0218(13) 0.0157(12) -0.0007(10) 0.0017(9) -0.0054(10)
C3B 0.0195(12) 0.0157(12) 0.0201(12) -0.0004(10) 0.0018(10) -0.0006(10)
C4B 0.0157(12) 0.0291(15) 0.0194(13) 0.0024(11) -0.0027(10) 0.0005(11)
C5B 0.0184(13) 0.0296(15) 0.0210(13) -0.0034(11) -0.0017(10) -0.0059(11)
C6B 0.0204(13) 0.0227(14) 0.0186(12) -0.0061(10) 0.0022(10) -0.0032(11)
C7B 0.0158(12) 0.0194(13) 0.0162(12) -0.0031(10) 0.0015(10) -0.0014(10)
C8B 0.0154(12) 0.0199(13) 0.0206(13) -0.0074(10) 0.0024(10) 0.0015(10)
N9B 0.0128(10) 0.0200(11) 0.0186(10) -0.0030(8) 0.0006(8) -0.0007(8)
C10B 0.0195(12) 0.0132(12) 0.0248(13) -0.0041(10) -0.0018(10) -0.0023(10)
C11B 0.0140(12) 0.0157(12) 0.0243(13) -0.0013(10) -0.0008(10) -0.0033(10)
C12B 0.0271(14) 0.0171(13) 0.0334(15) 0.0004(11) -0.0012(12) -0.0065(11)
C13B 0.0152(12) 0.0169(13) 0.0214(13) -0.0020(10) 0.0013(10) -0.0001(10)
C14B 0.0273(14) 0.0167(13) 0.0262(14) -0.0004(10) 0.0006(11) -0.0006(11)
C15B 0.0283(15) 0.0274(15) 0.0207(13) 0.0040(11) -0.0015(11) 0.0062(12)
C16B 0.0223(13) 0.0315(16) 0.0217(13) -0.0008(11) -0.0051(11) 0.0010(12)
C17B 0.0146(12) 0.0246(14) 0.0237(13) -0.0035(11) 0.0014(10) -0.0022(10)
N18B 0.0136(10) 0.0198(11) 0.0212(11) -0.0021(9) 0.0000(8) -0.0006(8)
C19B 0.0134(11) 0.0175(13) 0.0207(12) -0.0013(10) -0.0007(10) -0.0032(10)
N20B 0.0163(10) 0.0144(10) 0.0158(10) -0.0039(8) 0.0004(8) -0.0001(8)
C21B 0.0118(11) 0.0163(12) 0.0252(13) -0.0048(10) 0.0011(10) 0.0001(9)
C22B 0.0155(12) 0.0137(12) 0.0225(13) -0.0039(10) 0.0002(10) -0.0017(9)
C23B 0.0147(12) 0.0182(13) 0.0291(14) -0.0035(11) 0.0049(10) -0.0025(10)
C24B 0.0284(15) 0.0260(15) 0.0220(13) -0.0048(11) 0.0105(11) -0.0056(12)
C25B 0.0300(15) 0.0272(15) 0.0214(13) -0.0062(11) -0.0025(11) -0.0053(12)
C26B 0.0209(13) 0.0221(14) 0.0227(13) -0.0056(10) -0.0021(11) -0.0027(11)
C27B 0.0173(12) 0.0141(12) 0.0194(12) -0.0018(9) 0.0015(10) -0.0012(10)
O28B 0.0136(8) 0.0198(9) 0.0184(9) -0.0053(7) 0.0023(7) -0.0030(7)
O1S 0.0217(10) 0.0232(11) 0.0562(14) -0.0125(9) -0.0020(9) -0.0029(8)
C2S 0.0244(14) 0.0173(13) 0.0328(15) -0.0087(11) 0.0011(12) 0.0033(11)
C3S 0.043(2) 0.058(2) 0.050(2) 0.0071(18) -0.0079(17) 0.0133(17)
C4S 0.0329(17) 0.0376(19) 0.062(2) 0.0079(16) 0.0031(16) -0.0047(14)
O1T 0.0349(18) 0.0272(17) 0.077(2) 0.0034(16) -0.0099(16) -0.0068(13)
C2T 0.020(2) 0.025(2) 0.043(3) -0.0088(18) -0.0009(18) -0.0060(18)
C3T 0.018(3) 0.028(3) 0.116(7) -0.004(3) 0.003(3) -0.005(2)
C4T 0.021(2) 0.036(3) 0.042(3) -0.002(2) -0.002(2) -0.009(2)
O1T' 0.034(5) 0.097(8) 0.035(4) 0.000(4) -0.003(3) -0.007(5)
C2T' 0.024(7) 0.039(7) 0.044(6) 0.007(5) -0.007(5) -0.004(6)
C3T' 0.031(6) 0.019(6) 0.056(7) -0.009(5) -0.003(5) -0.005(5)
C4T' 0.020(6) 0.045(8) 0.051(8) 0.006(6) -0.001(5) 0.002(7)
O1U 0.0186(9) 0.0305(11) 0.0252(10) -0.0022(9) -0.0009(8) 0.0031(8)

loop_
_atom_type_symbol
_atom_type_description
_atom_type_scat_dispersion_real
_atom_type_scat_dispersion_imag
_atom_type_scat_source
C C 0.0033 0.0016 'International Tables Vol C Tables 4.2.6.8 and 6.1.1.4'
H H 0.0000 0.0000 'International Tables Vol C Tables 4.2.6.8 and 6.1.1.4'
N N 0.0061 0.0033 'International Tables Vol C Tables 4.2.6.8 and 6.1.1.4'
O O 0.0106 0.0060 'International Tables Vol C Tables 4.2.6.8 and 6.1.1.4'
Fe Fe 0.3463 0.8444 'International Tables Vol C Tables 4.2.6.8 and 6.1.1.4'

loop_
_geom_angle_atom_site_label_1
_geom_angle_atom_site_label_2
_geom_angle_atom_site_label_3
_geom_angle
O1 Fe1 O1A 105.55(7)
O1 Fe1 O28A 101.84(7)
O1A Fe1 O28A 87.47(7)
O1 Fe1 N9A 92.03(7)
O1A Fe1 N9A 89.37(7)
O28A Fe1 N9A 166.12(7)
O1 Fe1 N20A 89.91(8)
O1A Fe1 N20A 164.41(7)
O28A Fe1 N20A 87.38(7)
N9A Fe1 N20A 92.12(7)
O1 Fe1 N18A 162.03(7)
O1A Fe1 N18A 88.79(7)
O28A Fe1 N18A 89.35(7)
N9A Fe1 N18A 77.07(7)
N20A Fe1 N18A 76.45(7)
O1 Fe2 O28B 95.41(7)
O1 Fe2 O1B 96.18(7)
O28B Fe2 O1B 102.23(7)
O1 Fe2 N9B 95.62(8)
O28B Fe2 N9B 162.80(7)
O1B Fe2 N9B 89.65(7)
O1 Fe2 N18B 95.24(7)
O28B Fe2 N18B 88.05(7)
O1B Fe2 N18B 163.82(7)
N9B Fe2 N18B 77.84(8)
O1 Fe2 N20B 177.77(8)
O28B Fe2 N20B 86.71(7)
O1B Fe2 N20B 84.03(7)
N9B Fe2 N20B 82.15(8)
N18B Fe2 N20B 84.12(7)
Fe2 O1 Fe1 143.71(10)
C2A O1A Fe1 123.43(14)
O1A C2A C3A 121.7(2)
O1A C2A C7A 120.4(2)
C3A C2A C7A 117.9(2)
C4A C3A C2A 121.7(2)
C4A C3A H3A 119.1
C2A C3A H3A 119.1
C3A C4A C5A 120.2(2)
C3A C4A H4A 119.9
C5A C4A H4A 119.9
C6A C5A C4A 119.1(3)
C6A C5A H5A 120.5
C4A C5A H5A 120.5
C5A C6A C7A 121.5(2)
C5A C6A H6A 119.3
C7A C6A H6A 119.3
C6A C7A C2A 119.6(2)
C6A C7A C8A 121.1(2)
C2A C7A C8A 119.2(2)
N9A C8A C7A 114.26(19)
N9A C8A H8A1 108.7
C7A C8A H8A1 108.7
N9A C8A H8A2 108.7
C7A C8A H8A2 108.7
H8A1 C8A H8A2 107.6
C10A N9A C8A 110.40(18)
C10A N9A Fe1 118.83(15)
C8A N9A Fe1 111.32(14)
C10A N9A H9A 106.0(16)
C8A N9A H9A 105.8(16)
Fe1 N9A H9A 103.3(16)
N9A C10A C11A 117.24(19)
N9A C10A H10A 108.0
C11A C10A H10A 108.0
N9A C10A H10B 108.0
C11A C10A H10B 108.0
H10A C10A H10B 107.2
C13A C11A C12A 112.3(2)
C13A C11A C19A 110.27(19)
C12A C11A C19A 105.9(2)
C13A C11A C10A 112.1(2)
C12A C11A C10A 105.59(19)
C19A C11A C10A 110.4(2)
C11A C12A H12A 109.5
C11A C12A H12B 109.5
H12A C12A H12B 109.5
C11A C12A H12C 109.5
H12A C12A H12C 109.5
H12B C12A H12C 109.5
N18A C13A C14A 121.0(2)
N18A C13A C11A 116.1(2)
C14A C13A C11A 122.9(2)
C15A C14A C13A 119.7(2)
C15A C14A H14A 120.2
C13A C14A H14A 120.2
C16A C15A C14A 118.8(2)
C16A C15A H15A 120.6
C14A C15A H15A 120.6
C17A C16A C15A 119.0(2)
C17A C16A H16A 120.5
C15A C16A H16A 120.5
N18A C17A C16A 122.9(2)
N18A C17A H17A 118.6
C16A C17A H17A 118.6
C17A N18A C13A 118.7(2)
C17A N18A Fe1 117.07(16)
C13A N18A Fe1 123.91(15)
N20A C19A C11A 116.61(19)
N20A C19A H19A 108.1
C11A C19A H19A 108.1
N20A C19A H19B 108.1
C11A C19A H19B 108.1
H19A C19A H19B 107.3
C19A N20A C21A 111.0(2)
C19A N20A Fe1 117.48(15)
C21A N20A Fe1 112.51(15)
C19A N20A H20A 106.9(18)
C21A N20A H20A 108.7(18)
Fe1 N20A H20A 99.2(18)
N20A C21A C22A 112.8(2)
N20A C21A H21A 109.0
C22A C21A H21A 109.0
N20A C21A H21B 109.0
C22A C21A H21B 109.0
H21A C21A H21B 107.8
C23A C22A C27A 120.5(2)
C23A C22A C21A 120.5(2)
C27A C22A C21A 119.0(2)
C24A C23A C22A 121.6(3)
C24A C23A H23A 119.2
C22A C23A H23A 119.2
C23A C24A C25A 118.4(3)
C23A C24A H24A 120.8
C25A C24A H24A 120.8
C24A C25A C26A 121.4(3)
C24A C25A H25A 119.3
C26A C25A H25A 119.3
C25A C26A C27A 120.8(3)
C25A C26A H26A 119.6
C27A C26A H26A 119.6
O28A C27A C22A 121.6(2)
O28A C27A C26A 121.0(2)
C22A C27A C26A 117.4(2)
C27A O28A Fe1 124.70(14)
C2B O1B Fe2 124.70(14)
O1B C2B C3B 120.2(2)
O1B C2B C7B 121.4(2)
C3B C2B C7B 118.4(2)
C4B C3B C2B 121.1(2)
C4B C3B H3B 119.4
C2B C3B H3B 119.4
C3B C4B C5B 120.6(2)
C3B C4B H4B 119.7
C5B C4B H4B 119.7
C4B C5B C6B 118.8(2)
C4B C5B H5B 120.6
C6B C5B H5B 120.6
C7B C6B C5B 121.2(2)
C7B C6B H6B 119.4
C5B C6B H6B 119.4
C6B C7B C2B 119.8(2)
C6B C7B C8B 121.2(2)
C2B C7B C8B 119.0(2)
N9B C8B C7B 111.88(19)
N9B C8B H8B1 109.2
C7B C8B H8B1 109.2
N9B C8B H8B2 109.2
C7B C8B H8B2 109.2
H8B1 C8B H8B2 107.9
C10B N9B C8B 111.59(19)
C10B N9B Fe2 118.66(15)
C8B N9B Fe2 111.21(15)
C10B N9B H9B 108.1(18)
C8B N9B H9B 107.9(18)
Fe2 N9B H9B 98.0(18)
N9B C10B C11B 114.8(2)
N9B C10B H10C 108.6
C11B C10B H10C 108.6
N9B C10B H10D 108.6
C11B C10B H10D 108.6
H10C C10B H10D 107.5
C13B C11B C12B 112.1(2)
C13B C11B C10B 112.5(2)
C12B C11B C10B 106.8(2)
C13B C11B C19B 107.9(2)
C12B C11B C19B 106.17(19)
C10B C11B C19B 111.15(19)
C11B C12B H12D 109.5
C11B C12B H12E 109.5
H12D C12B H12E 109.5
C11B C12B H12F 109.5
H12D C12B H12F 109.5
H12E C12B H12F 109.5
N18B C13B C14B 120.9(2)
N18B C13B C11B 115.8(2)
C14B C13B C11B 123.3(2)
C15B C14B C13B 119.6(2)
C15B C14B H14B 120.2
C13B C14B H14B 120.2
C14B C15B C16B 119.6(2)
C14B C15B H15B 120.2
C16B C15B H15B 120.2
C15B C16B C17B 118.4(2)
C15B C16B H16B 120.8
C17B C16B H16B 120.8
N18B C17B C16B 122.7(2)
N18B C17B H17B 118.6
C16B C17B H17B 118.6
C17B N18B C13B 118.9(2)
C17B N18B Fe2 116.35(16)
C13B N18B Fe2 124.46(16)
N20B C19B C11B 112.82(19)
N20B C19B H19C 109.0
C11B C19B H19C 109.0
N20B C19B H19D 109.0
C11B C19B H19D 109.0
H19C C19B H19D 107.8
C19B N20B C21B 112.86(18)
C19B N20B Fe2 118.40(14)
C21B N20B Fe2 111.33(15)
C19B N20B H20B 105.9(17)
C21B N20B H20B 105.2(17)
Fe2 N20B H20B 101.4(18)
N20B C21B C22B 112.46(19)
N20B C21B H21C 109.1
C22B C21B H21C 109.1
N20B C21B H21D 109.1
C22B C21B H21D 109.1
H21C C21B H21D 107.8
C23B C22B C27B 119.2(2)
C23B C22B C21B 121.8(2)
C27B C22B C21B 118.9(2)
C24B C23B C22B 121.6(2)
C24B C23B H23B 119.2
C22B C23B H23B 119.2
C23B C24B C25B 119.1(2)
C23B C24B H24B 120.5
C25B C24B H24B 120.5
C26B C25B C24B 120.5(2)
C26B C25B H25B 119.7
C24B C25B H25B 119.7
C25B C26B C27B 120.6(2)
C25B C26B H26B 119.7
C27B C26B H26B 119.7
O28B C27B C26B 120.0(2)
O28B C27B C22B 121.0(2)
C26B C27B C22B 119.0(2)
C27B O28B Fe2 129.72(15)
O1S C2S C4S 120.8(3)
O1S C2S C3S 121.5(3)
C4S C2S C3S 117.7(3)
C2S C3S H3S1 109.5
C2S C3S H3S2 109.4
H3S1 C3S H3S2 109.5
C2S C3S H3S3 109.5
H3S1 C3S H3S3 109.5
H3S2 C3S H3S3 109.5
C2S C4S H4S1 109.5
C2S C4S H4S2 109.5
H4S1 C4S H4S2 109.5
C2S C4S H4S3 109.5
H4S1 C4S H4S3 109.5
H4S2 C4S H4S3 109.5
O1T C2T C3T 122.0(3)
O1T C2T C4T 121.8(3)
C3T C2T C4T 116.2(4)
C2T C3T H3T1 109.6
C2T C3T H3T2 109.5
H3T1 C3T H3T2 109.5
C2T C3T H3T3 109.3
H3T1 C3T H3T3 109.5
H3T2 C3T H3T3 109.5
C2T C4T H4T1 109.4
C2T C4T H4T2 109.5
H4T1 C4T H4T2 109.5
C2T C4T H4T3 109.5
H4T1 C4T H4T3 109.5
H4T2 C4T H4T3 109.5
O1T' C2T' C3T' 121.9(4)
O1T' C2T' C4T' 122.1(4)
C3T' C2T' C4T' 116.0(5)
C2T' C3T' H3T4 109.6
C2T' C3T' H3T5 109.4
H3T4 C3T' H3T5 109.5
C2T' C3T' H3T6 109.3
H3T4 C3T' H3T6 109.5
H3T5 C3T' H3T6 109.5
C2T' C4T' H4T4 109.6
C2T' C4T' H4T5 109.4
H4T4 C4T' H4T5 109.5
C2T' C4T' H4T6 109.4
H4T4 C4T' H4T6 109.5
H4T5 C4T' H4T6 109.5
H1U1 O1U H1U2 108(3)

loop_
_geom_bond_atom_site_label_1
_geom_bond_atom_site_label_2
_geom_bond_distance
Fe1 O1 1.8194(16)
Fe1 O1A 1.9675(17)
Fe1 O28A 1.9998(16)
Fe1 N9A 2.227(2)
Fe1 N20A 2.253(2)
Fe1 N18A 2.274(2)
Fe2 O1 1.8156(16)
Fe2 O28B 1.9778(17)
Fe2 O1B 1.9966(16)
Fe2 N9B 2.186(2)
Fe2 N18B 2.230(2)
Fe2 N20B 2.238(2)
O1A C2A 1.336(3)
C2A C3A 1.401(3)
C2A C7A 1.414(3)
C3A C4A 1.385(4)
C3A H3A 0.9500
C4A C5A 1.389(4)
C4A H4A 0.9500
C5A C6A 1.388(4)
C5A H5A 0.9500
C6A C7A 1.397(3)
C6A H6A 0.9500
C7A C8A 1.495(3)
C8A N9A 1.489(3)
C8A H8A1 0.9900
C8A H8A2 0.9900
N9A C10A 1.487(3)
N9A H9A 0.92(3)
C10A C11A 1.550(3)
C10A H10A 0.9900
C10A H10B 0.9900
C11A C13A 1.532(3)
C11A C12A 1.543(3)
C11A C19A 1.546(3)
C12A H12A 0.9800
C12A H12B 0.9800
C12A H12C 0.9800
C13A N18A 1.356(3)
C13A C14A 1.399(3)
C14A C15A 1.386(3)
C14A H14A 0.9500
C15A C16A 1.384(4)
C15A H15A 0.9500
C16A C17A 1.383(3)
C16A H16A 0.9500
C17A N18A 1.343(3)
C17A H17A 0.9500
C19A N20A 1.480(3)
C19A H19A 0.9900
C19A H19B 0.9900
N20A C21A 1.485(3)
N20A H20A 0.85(3)
C21A C22A 1.508(3)
C21A H21A 0.9900
C21A H21B 0.9900
C22A C23A 1.396(4)
C22A C27A 1.409(4)
C23A C24A 1.384(4)
C23A H23A 0.9500
C24A C25A 1.384(4)
C24A H24A 0.9500
C25A C26A 1.393(4)
C25A H25A 0.9500
C26A C27A 1.412(3)
C26A H26A 0.9500
C27A O28A 1.332(3)
O1B C2B 1.336(3)
C2B C3B 1.405(3)
C2B C7B 1.411(3)
C3B C4B 1.387(4)
C3B H3B 0.9500
C4B C5B 1.393(4)
C4B H4B 0.9500
C5B C6B 1.399(3)
C5B H5B 0.9500
C6B C7B 1.396(3)
C6B H6B 0.9500
C7B C8B 1.509(3)
C8B N9B 1.493(3)
C8B H8B1 0.9900
C8B H8B2 0.9900
N9B C10B 1.486(3)
N9B H9B 0.85(3)
C10B C11B 1.546(3)
C10B H10C 0.9900
C10B H10D 0.9900
C11B C13B 1.528(3)
C11B C12B 1.539(3)
C11B C19B 1.555(3)
C12B H12D 0.9800
C12B H12E 0.9800
C12B H12F 0.9800
C13B N18B 1.357(3)
C13B C14B 1.395(3)
C14B C15B 1.379(4)
C14B H14B 0.9500
C15B C16B 1.380(4)
C15B H15B 0.9500
C16B C17B 1.389(3)
C16B H16B 0.9500
C17B N18B 1.343(3)
C17B H17B 0.9500
C19B N20B 1.478(3)
C19B H19C 0.9900
C19B H19D 0.9900
N20B C21B 1.492(3)
N20B H20B 0.86(3)
C21B C22B 1.504(3)
C21B H21C 0.9900
C21B H21D 0.9900
C22B C23B 1.394(3)
C22B C27B 1.415(3)
C23B C24B 1.387(4)
C23B H23B 0.9500
C24B C25B 1.397(4)
C24B H24B 0.9500
C25B C26B 1.387(4)
C25B H25B 0.9500
C26B C27B 1.406(3)
C26B H26B 0.9500
C27B O28B 1.342(3)
O1S C2S 1.218(3)
C2S C4S 1.486(4)
C2S C3S 1.500(4)
C3S H3S1 0.9800
C3S H3S2 0.9800
C3S H3S3 0.9800
C4S H4S1 0.9800
C4S H4S2 0.9800
C4S H4S3 0.9800
O1T C2T 1.209(5)
C2T C3T 1.500(4)
C2T C4T 1.503(4)
C3T H3T1 0.9800
C3T H3T2 0.9800
C3T H3T3 0.9800
C4T H4T1 0.9800
C4T H4T2 0.9800
C4T H4T3 0.9800
O1T' C2T' 1.208(6)
C2T' C3T' 1.503(5)
C2T' C4T' 1.503(5)
C3T' H3T4 0.9800
C3T' H3T5 0.9800
C3T' H3T6 0.9800
C4T' H4T4 0.9800
C4T' H4T5 0.9800
C4T' H4T6 0.9800
O1U H1U1 0.805(19)
O1U H1U2 0.802(19)

loop_
_geom_hbond_atom_site_label_D
_geom_hbond_atom_site_label_H
_geom_hbond_atom_site_label_A
_geom_hbond_distance_DH
_geom_hbond_distance_HA
_geom_hbond_distance_DA
_geom_hbond_angle_DHA
_geom_hbond_site_symmetry_A
N9A H9A O1B 0.92(3) 1.96(3) 2.844(3) 162(2) .
N20A H20A O28B 0.85(3) 2.02(3) 2.813(3) 156(2) .
C21A H21B N18A 0.99 2.67 3.200(3) 114.0 .
N9B H9B O1S 0.85(3) 2.28(3) 3.049(3) 150(2) .
C19B H19C O1U 0.99 2.50 3.161(3) 123.6 1_455
N20B H20B O1U 0.86(3) 2.37(3) 3.011(3) 132(2) 1_455
C3S H3S3 O1T 0.98 2.41 3.338(4) 158.6 1_645
C4S H4S3 O1 0.98 2.56 3.363(4) 139.5 .
O1U H1U1 O28A 0.805(19) 2.032(19) 2.831(2) 172(3) .

loop_
_geom_torsion_atom_site_label_1
_geom_torsion_atom_site_label_2
_geom_torsion_atom_site_label_3
_geom_torsion_atom_site_label_4
_geom_torsion
O28B Fe2 O1 Fe1 -52.70(17)
O1B Fe2 O1 Fe1 50.26(17)
N9B Fe2 O1 Fe1 140.52(16)
N18B Fe2 O1 Fe1 -141.23(16)
O1A Fe1 O1 Fe2 -132.33(15)
O28A Fe1 O1 Fe2 137.01(16)
N9A Fe1 O1 Fe2 -42.42(17)
N20A Fe1 O1 Fe2 49.71(16)
N18A Fe1 O1 Fe2 9.5(4)
Fe1 O1A C2A C3A -132.9(2)
Fe1 O1A C2A C7A 49.6(3)
O1A C2A C3A C4A -179.4(2)
C7A C2A C3A C4A -1.8(4)
C2A C3A C4A C5A 0.2(4)
C3A C4A C5A C6A 0.6(4)
C4A C5A C6A C7A 0.2(4)
C5A C6A C7A C2A -1.9(4)
C5A C6A C7A C8A 173.9(2)
O1A C2A C7A C6A -179.8(2)
C3A C2A C7A C6A 2.7(3)
O1A C2A C7A C8A 4.4(3)
C3A C2A C7A C8A -173.2(2)
C6A C7A C8A N9A 122.8(2)
C2A C7A C8A N9A -61.4(3)
C7A C8A N9A C10A -170.5(2)
C7A C8A N9A Fe1 55.3(2)
C8A N9A C10A C11A -116.0(2)
Fe1 N9A C10A C11A 14.4(3)
N9A C10A C11A C13A 52.9(3)
N9A C10A C11A C12A 175.4(2)
N9A C10A C11A C19A -70.5(3)
C12A C11A C13A N18A -175.6(2)
C19A C11A C13A N18A 66.5(3)
C10A C11A C13A N18A -56.9(3)
C12A C11A C13A C14A 5.0(3)
C19A C11A C13A C14A -112.8(3)
C10A C11A C13A C14A 123.7(2)
N18A C13A C14A C15A 1.8(4)
C11A C13A C14A C15A -178.9(2)
C13A C14A C15A C16A -0.7(4)
C14A C15A C16A C17A -0.7(4)
C15A C16A C17A N18A 1.1(4)
C16A C17A N18A C13A 0.0(4)
C16A C17A N18A Fe1 -173.93(19)
C14A C13A N18A C17A -1.4(3)
C11A C13A N18A C17A 179.2(2)
C14A C13A N18A Fe1 172.02(17)
C11A C13A N18A Fe1 -7.4(3)
C13A C11A C19A N20A -47.5(3)
C12A C11A C19A N20A -169.3(2)
C10A C11A C19A N20A 76.9(3)
C11A C19A N20A C21A 107.0(2)
C11A C19A N20A Fe1 -24.4(3)
C19A N20A C21A C22A 166.9(2)
Fe1 N20A C21A C22A -59.2(2)
N20A C21A C22A C23A -123.6(3)
N20A C21A C22A C27A 59.2(3)
C27A C22A C23A C24A 1.5(4)
C21A C22A C23A C24A -175.7(2)
C22A C23A C24A C25A -0.4(4)
C23A C24A C25A C26A -1.9(4)
C24A C25A C26A C27A 3.1(4)
C23A C22A C27A O28A -178.1(2)
C21A C22A C27A O28A -0.9(4)
C23A C22A C27A C26A -0.4(4)
C21A C22A C27A C26A 176.9(2)
C25A C26A C27A O28A 175.9(2)
C25A C26A C27A C22A -1.9(4)
C22A C27A O28A Fe1 -50.0(3)
C26A C27A O28A Fe1 132.4(2)
Fe2 O1B C2B C3B 134.23(19)
Fe2 O1B C2B C7B -44.0(3)
O1B C2B C3B C4B -177.6(2)
C7B C2B C3B C4B 0.7(3)
C2B C3B C4B C5B 0.6(4)
C3B C4B C5B C6B -0.7(4)
C4B C5B C6B C7B -0.5(4)
C5B C6B C7B C2B 1.9(4)
C5B C6B C7B C8B -178.0(2)
O1B C2B C7B C6B 176.4(2)
C3B C2B C7B C6B -2.0(3)
O1B C2B C7B C8B -3.8(3)
C3B C2B C7B C8B 177.9(2)
C6B C7B C8B N9B -118.3(2)
C2B C7B C8B N9B 61.8(3)
C7B C8B N9B C10B 72.2(3)
C7B C8B N9B Fe2 -62.7(2)
C8B N9B C10B C11B -160.47(19)
Fe2 N9B C10B C11B -29.2(3)
N9B C10B C11B C13B -42.6(3)
N9B C10B C11B C12B -166.1(2)
N9B C10B C11B C19B 78.5(2)
C12B C11B C13B N18B -174.0(2)
C10B C11B C13B N18B 65.5(3)
C19B C11B C13B N18B -57.4(3)
C12B C11B C13B C14B 3.4(3)
C10B C11B C13B C14B -117.0(3)
C19B C11B C13B C14B 120.0(2)
N18B C13B C14B C15B 1.1(4)
C11B C13B C14B C15B -176.2(2)
C13B C14B C15B C16B -0.2(4)
C14B C15B C16B C17B -0.5(4)
C15B C16B C17B N18B 0.4(4)
C16B C17B N18B C13B 0.5(4)
C16B C17B N18B Fe2 -173.16(19)
C14B C13B N18B C17B -1.2(3)
C11B C13B N18B C17B 176.3(2)
C14B C13B N18B Fe2 171.82(18)
C11B C13B N18B Fe2 -10.6(3)
C13B C11B C19B N20B 83.1(2)
C12B C11B C19B N20B -156.5(2)
C10B C11B C19B N20B -40.7(3)
C11B C19B N20B C21B -165.6(2)
C11B C19B N20B Fe2 -33.0(3)
C19B N20B C21B C22B 70.4(3)
Fe2 N20B C21B C22B -65.6(2)
N20B C21B C22B C23B -126.1(2)
N20B C21B C22B C27B 57.1(3)
C27B C22B C23B C24B 0.3(4)
C21B C22B C23B C24B -176.5(2)
C22B C23B C24B C25B -0.9(4)
C23B C24B C25B C26B 0.2(4)
C24B C25B C26B C27B 1.0(4)
C25B C26B C27B O28B 176.4(2)
C25B C26B C27B C22B -1.6(4)
C23B C22B C27B O28B -177.0(2)
C21B C22B C27B O28B -0.2(3)
C23B C22B C27B C26B 1.0(3)
C21B C22B C27B C26B 177.8(2)
C26B C27B O28B Fe2 139.51(19)
C22B C27B O28B Fe2 -42.5(3)
